data_7221952
loop_
_publ_author_name
'Pete, Umesh D.'
'Dikundwar, Amol G.'
'Sharma, Vaishali M.'
'Gejji, Shridhar P.'
'Bendre, Ratnamala S.'
'Guru Row, Tayur N.'

_publ_section_title
;
 Partial rotation of the isopropyl group in the solid state:
 single-crystal-to-single-crystal phase transformation in a carvacrol
 derivative
;
_journal_issue 39
_journal_name_full CrystEngComm
_journal_page_first 7482
_journal_paper_doi 10.1039/C5CE01156F
_journal_volume 17
_journal_year 2015
_chemical_formula_moiety 'C20 H23 N3 O3 S'
_chemical_formula_sum 'C20 H23 N3 O3 S'
_chemical_formula_weight 385.47
_chemical_name_systematic
;
 ?
;
_space_group_crystal_system triclinic
_space_group_IT_number 2
_space_group_name_Hall '-P 1'
_space_group_name_H-M_alt 'P -1'
_symmetry_space_group_name_Hall '-P 1'
_symmetry_space_group_name_H-M 'P -1'
_atom_sites_solution_hydrogens geom
_audit_creation_date 2015-03-01
_audit_creation_method
;
Olex2 1.2
(compiled 2015.01.26 svn.r3150 for OlexSys, GUI svn.r4998)
;
_audit_update_record
;
2015-04-19 deposited with the CCDC.
2015-08-31 downloaded from the CCDC.
;
_cell_angle_alpha 67.525(9)
_cell_angle_beta 78.145(10)
_cell_angle_gamma 89.508(9)
_cell_formula_units_Z 4
_cell_length_a 8.1589(10)
_cell_length_b 15.3909(13)
_cell_length_c 16.8655(18)
_cell_measurement_temperature 110(1)
_cell_volume 1909.5(4)
_computing_cell_refinement 'CrysAlisPro CCD (Oxford Diffraction, 2009)'
_computing_data_collection 'CrysAlisPro CCD (Oxford Diffraction, 2009)'
_computing_data_reduction 'CrysAlisPro RED (Oxford Diffraction, 2009)'
_computing_molecular_graphics 'Olex2 (Dolomanov et al., 2009)'
_computing_publication_material 'Olex2 (Dolomanov et al., 2009)'
_computing_structure_refinement 'ShelXL (Sheldrick, 2008)'
_diffrn_ambient_temperature 110(1)
_diffrn_measured_fraction_theta_full 0.973
_diffrn_measured_fraction_theta_max 1.000
_diffrn_measurement_device_type 'Oxford Xcalibur,Eos(Nova) CCD detector'
_diffrn_measurement_method 'f\w scans'
_diffrn_radiation_monochromator graphite
_diffrn_radiation_source 'Enhance (Mo) X-ray Source'
_diffrn_radiation_type MoK\a
_diffrn_radiation_wavelength 0.71073
_diffrn_reflns_av_unetI/netI 0.0708
_diffrn_reflns_laue_measured_fraction_full 0.973
_diffrn_reflns_laue_measured_fraction_max 1.000
_diffrn_reflns_limit_h_max 9
_diffrn_reflns_limit_h_min -9
_diffrn_reflns_limit_k_max 18
_diffrn_reflns_limit_k_min -16
_diffrn_reflns_limit_l_max 20
_diffrn_reflns_limit_l_min 0
_diffrn_reflns_number 6719
_diffrn_reflns_point_group_measured_fraction_full 0.973
_diffrn_reflns_point_group_measured_fraction_max 1.000
_diffrn_reflns_theta_full 25.242
_diffrn_reflns_theta_max 25.000
_diffrn_reflns_theta_min 2.314
_exptl_absorpt_coefficient_mu 0.195
_exptl_absorpt_correction_type multi-scan
_exptl_absorpt_process_details 'CrysAlis RED (Oxford Diffraction,2009)'
_exptl_crystal_colour colourless
_exptl_crystal_density_diffrn 1.341
_exptl_crystal_description Block
_exptl_crystal_F_000 816
_exptl_crystal_size_max 0.3
_exptl_crystal_size_mid 0.2
_exptl_crystal_size_min 0.1
_exptl_transmission_factor_max 0.981
_exptl_transmission_factor_min 0.944
_refine_diff_density_max 1.193
_refine_diff_density_min -0.657
_refine_diff_density_rms 0.137
_refine_ls_extinction_method none
_refine_ls_goodness_of_fit_ref 1.052
_refine_ls_hydrogen_treatment constr
_refine_ls_matrix_type full
_refine_ls_number_parameters 494
_refine_ls_number_reflns 6719
_refine_ls_number_restraints 0
_refine_ls_restrained_S_all 1.052
_refine_ls_R_factor_all 0.1232
_refine_ls_R_factor_gt 0.0997
_refine_ls_shift/su_max 0.001
_refine_ls_shift/su_mean 0.000
_refine_ls_structure_factor_coef Fsqd
_refine_ls_weighting_details 'w=1/[\s^2^(Fo^2^)+(0.1551P)^2^+2.7277P] where P=(Fo^2^+2Fc^2^)/3'
_refine_ls_weighting_scheme calc
_refine_ls_wR_factor_gt 0.2765
_refine_ls_wR_factor_ref 0.2935
_reflns_Friedel_coverage 0.000
_reflns_number_gt 4936
_reflns_number_total 6719
_reflns_threshold_expression 'I > 2\s(I)'
_cod_data_source_file c5ce01156f2.cif
_cod_data_source_block tach_110k
_cod_depositor_comments 'Adding full bibliography for 7221949--7221952.cif.'
_cod_database_code 7221952
_shelxl_version_number 2014-3
_shelx_space_group_comment
;
The symmetry employed for this shelxl refinement is uniquely defined
by the following loop, which should always be used as a source of
symmetry information in preference to the above space-group names.
They are only intended as comments.
;
_shelx_estimated_absorpt_t_max 0.981
_shelx_estimated_absorpt_t_min 0.944
_olex2_refinement_description
;
1. Twinned data refinement
 Scales: 0.47(5) 0.53(5)
2. Fixed Uiso
 At 1.2 times of:
  All C(H) groups, All C(H,H) groups, All N(H) groups
 At 1.5 times of:
  All C(H,H,H) groups
3.a Ternary CH refined with riding coordinates:
 C7(H7), C27(H27)
3.b Secondary CH2 refined with riding coordinates:
 C11(H11A,H11B), C31(H31A,H31B)
3.c Aromatic/amide H refined with riding coordinates:
 N1(H1), N2(H2), N3(H3), N4(H4A), N5(H5), N6(H6), C1(H1A), C3(H3A), C4(H4),
 C16(H16), C17(H17), C18(H18), C19(H19), C20(H20), C21(H21), C23(H23), C24(H24),
  C36(H36), C37(H37), C38(H38), C39(H39), C40(H40)
3.d Idealised Me refined as rotating group:
 C8(H8A,H8B,H8C), C9(H9A,H9B,H9C), C10(H10A,H10B,H10C), C28(H28A,H28B,H28C),
 C29(H29A,H29B,H29C), C30(H30A,H30B,H30C)
;
_olex2_submission_special_instructions 'No special instructions were received'

loop_
_space_group_symop_operation_xyz
'x, y, z'
'-x, -y, -z'

loop_
_atom_site_label
_atom_site_type_symbol
_atom_site_fract_x
_atom_site_fract_y
_atom_site_fract_z
_atom_site_U_iso_or_equiv
_atom_site_adp_type
_atom_site_occupancy
_atom_site_site_symmetry_order
_atom_site_calc_flag
_atom_site_refinement_flags_posn
S1 S 0.84610(18) 1.05317(9) 0.08818(9) 0.0323(4) Uani 1 1 d .
S2 S 0.41215(17) 0.44693(9) 0.91062(9) 0.0332(4) Uani 1 1 d .
O1 O 0.8801(5) 0.7511(2) 0.1846(2) 0.0316(8) Uani 1 1 d .
O2 O 0.7344(5) 0.7931(2) -0.0103(2) 0.0304(8) Uani 1 1 d .
O3 O 0.6378(5) 1.0544(2) -0.1399(2) 0.0337(8) Uani 1 1 d .
O4 O 0.5355(5) 0.7442(2) 0.8304(2) 0.0332(8) Uani 1 1 d .
O5 O 0.2129(5) 0.7012(2) 1.0200(2) 0.0326(8) Uani 1 1 d .
O6 O 0.0111(5) 0.4407(2) 1.1408(2) 0.0331(8) Uani 1 1 d .
N1 N 0.7658(5) 0.8802(3) 0.0674(3) 0.0278(9) Uani 1 1 d .
H1 H 0.7838 0.8809 0.1156 0.033 Uiso 1 1 calc R
N2 N 0.7309(5) 0.9621(3) 0.0039(3) 0.0269(9) Uani 1 1 d .
H2 H 0.6879 0.9601 -0.0379 0.032 Uiso 1 1 calc R
N3 N 0.7284(5) 1.1243(3) -0.0582(3) 0.0278(9) Uani 1 1 d .
H3 H 0.7441 1.1775 -0.0542 0.033 Uiso 1 1 calc R
N4 N 0.3193(5) 0.6158(3) 0.9412(3) 0.0294(9) Uani 1 1 d .
H4A H 0.3823 0.6160 0.8936 0.035 Uiso 1 1 calc R
N5 N 0.2289(5) 0.5343(3) 1.0011(3) 0.0283(9) Uani 1 1 d .
H5 H 0.1509 0.5354 1.0436 0.034 Uiso 1 1 calc R
N6 N 0.1700(5) 0.3733(3) 1.0549(3) 0.0270(9) Uani 1 1 d .
H6 H 0.1871 0.3213 1.0477 0.032 Uiso 1 1 calc R
C1 C 0.8454(7) 0.5936(3) 0.2997(3) 0.0315(11) Uani 1 1 d .
H1A H 0.8378 0.5661 0.2600 0.038 Uiso 1 1 calc R
C2 C 0.8337(7) 0.5363(4) 0.3879(3) 0.0315(11) Uani 1 1 d .
C3 C 0.8495(7) 0.5793(4) 0.4452(4) 0.0343(12) Uani 1 1 d .
H3A H 0.8418 0.5426 0.5044 0.041 Uiso 1 1 calc R
C4 C 0.8764(7) 0.6760(4) 0.4148(4) 0.0353(12) Uani 1 1 d .
H4 H 0.8878 0.7031 0.4543 0.042 Uiso 1 1 calc R
C5 C 0.8870(6) 0.7337(4) 0.3286(3) 0.0308(11) Uani 1 1 d .
C6 C 0.8679(6) 0.6902(3) 0.2702(3) 0.0291(11) Uani 1 1 d .
C7 C 0.8114(7) 0.4302(4) 0.4198(4) 0.0349(12) Uani 1 1 d .
H7 H 0.8103 0.4038 0.4828 0.042 Uiso 1 1 calc R
C8 C 0.9584(7) 0.3927(4) 0.3742(4) 0.0388(13) Uani 1 1 d .
H8A H 0.9621 0.4170 0.3122 0.058 Uiso 1 1 calc GR
H8B H 0.9446 0.3251 0.3976 0.058 Uiso 1 1 calc GR
H8C H 1.0611 0.4123 0.3840 0.058 Uiso 1 1 calc GR
C9 C 0.6448(8) 0.3963(4) 0.4083(4) 0.0427(14) Uani 1 1 d .
H9A H 0.5530 0.4168 0.4409 0.064 Uiso 1 1 calc GR
H9B H 0.6359 0.3287 0.4298 0.064 Uiso 1 1 calc GR
H9C H 0.6413 0.4222 0.3472 0.064 Uiso 1 1 calc GR
C10 C 0.9139(8) 0.8392(4) 0.2949(4) 0.0380(13) Uani 1 1 d .
H10A H 0.9065 0.8580 0.3435 0.057 Uiso 1 1 calc GR
H10B H 0.8294 0.8675 0.2630 0.057 Uiso 1 1 calc GR
H10C H 1.0230 0.8595 0.2565 0.057 Uiso 1 1 calc GR
C11 C 0.8179(7) 0.7172(3) 0.1275(3) 0.0281(11) Uani 1 1 d .
H11A H 0.7200 0.6734 0.1601 0.034 Uiso 1 1 calc R
H11B H 0.9033 0.6844 0.1033 0.034 Uiso 1 1 calc R
C12 C 0.7717(6) 0.8002(3) 0.0542(3) 0.0267(11) Uani 1 1 d .
C13 C 0.7651(6) 1.0442(3) 0.0086(3) 0.0259(10) Uani 1 1 d .
C14 C 0.6699(6) 1.1268(3) -0.1297(3) 0.0270(11) Uani 1 1 d .
C15 C 0.6490(6) 1.2214(3) -0.1957(3) 0.0294(11) Uani 1 1 d .
C16 C 0.7163(7) 1.3059(4) -0.1979(4) 0.0357(12) Uani 1 1 d .
H16 H 0.7744 1.3051 -0.1556 0.043 Uiso 1 1 calc R
C17 C 0.6958(7) 1.3904(4) -0.2634(4) 0.0421(14) Uani 1 1 d .
H17 H 0.7403 1.4467 -0.2652 0.051 Uiso 1 1 calc R
C18 C 0.6097(7) 1.3914(4) -0.3259(4) 0.0407(14) Uani 1 1 d .
H18 H 0.5973 1.4485 -0.3699 0.049 Uiso 1 1 calc R
C19 C 0.5419(7) 1.3092(4) -0.3241(4) 0.0389(13) Uani 1 1 d .
H19 H 0.4840 1.3106 -0.3666 0.047 Uiso 1 1 calc R
C20 C 0.5601(7) 1.2248(4) -0.2590(4) 0.0342(12) Uani 1 1 d .
H20 H 0.5125 1.1692 -0.2571 0.041 Uiso 1 1 calc R
C21 C 0.6122(7) 0.9061(4) 0.7258(4) 0.0329(12) Uani 1 1 d .
H21 H 0.5681 0.9300 0.7680 0.039 Uiso 1 1 calc R
C22 C 0.6858(7) 0.9665(4) 0.6420(3) 0.0321(12) Uani 1 1 d .
C23 C 0.7513(8) 0.9293(4) 0.5797(4) 0.0416(14) Uani 1 1 d .
H23 H 0.8022 0.9693 0.5226 0.050 Uiso 1 1 calc R
C24 C 0.7404(7) 0.8321(4) 0.6029(4) 0.0396(13) Uani 1 1 d .
H24 H 0.7831 0.8083 0.5603 0.047 Uiso 1 1 calc R
C25 C 0.6686(7) 0.7701(4) 0.6868(4) 0.0338(12) Uani 1 1 d .
C26 C 0.6031(6) 0.8080(3) 0.7483(3) 0.0287(11) Uani 1 1 d .
C27 C 0.6875(7) 1.0726(4) 0.6182(4) 0.0361(12) Uani 1 1 d .
H27 H 0.6903 1.0829 0.6717 0.043 Uiso 1 1 calc R
C28 C 0.5263(8) 1.1082(4) 0.5915(4) 0.0470(15) Uani 1 1 d .
H28A H 0.5259 1.1745 0.5792 0.070 Uiso 1 1 calc GR
H28B H 0.4325 1.0751 0.6385 0.070 Uiso 1 1 calc GR
H28C H 0.5178 1.0978 0.5398 0.070 Uiso 1 1 calc GR
C29 C 0.8401(9) 1.1280(5) 0.5491(4) 0.0501(16) Uani 1 1 d .
H29A H 0.8331 1.1272 0.4933 0.075 Uiso 1 1 calc GR
H29B H 0.9400 1.1000 0.5654 0.075 Uiso 1 1 calc GR
H29C H 0.8439 1.1920 0.5449 0.075 Uiso 1 1 calc GR
C30 C 0.6535(7) 0.6651(4) 0.7124(4) 0.0397(13) Uani 1 1 d .
H30A H 0.7242 0.6359 0.7528 0.060 Uiso 1 1 calc GR
H30B H 0.6878 0.6512 0.6609 0.060 Uiso 1 1 calc GR
H30C H 0.5389 0.6412 0.7399 0.060 Uiso 1 1 calc GR
C31 C 0.4234(7) 0.7769(3) 0.8891(3) 0.0310(11) Uani 1 1 d .
H31A H 0.3575 0.8248 0.8565 0.037 Uiso 1 1 calc R
H31B H 0.4873 0.8043 0.9175 0.037 Uiso 1 1 calc R
C32 C 0.3104(6) 0.6947(3) 0.9564(3) 0.0288(11) Uani 1 1 d .
C33 C 0.2639(6) 0.4534(3) 0.9923(3) 0.0273(11) Uani 1 1 d .
C34 C 0.0514(6) 0.3690(3) 1.1278(3) 0.0266(11) Uani 1 1 d .
C35 C -0.0270(6) 0.2743(3) 1.1902(3) 0.0281(11) Uani 1 1 d .
C36 C 0.0394(7) 0.1902(3) 1.1917(3) 0.0316(11) Uani 1 1 d .
H36 H 0.1347 0.1913 1.1500 0.038 Uiso 1 1 calc R
C37 C -0.0361(8) 0.1052(4) 1.2550(4) 0.0387(13) Uani 1 1 d .
H37 H 0.0098 0.0493 1.2562 0.046 Uiso 1 1 calc R
C38 C -0.1777(7) 0.1025(4) 1.3159(4) 0.0404(14) Uani 1 1 d .
H38 H -0.2284 0.0449 1.3579 0.049 Uiso 1 1 calc R
C39 C -0.2463(7) 0.1861(4) 1.3151(4) 0.0403(13) Uani 1 1 d .
H39 H -0.3423 0.1845 1.3565 0.048 Uiso 1 1 calc R
C40 C -0.1713(7) 0.2707(4) 1.2529(4) 0.0358(12) Uani 1 1 d .
H40 H -0.2170 0.3264 1.2523 0.043 Uiso 1 1 calc R

loop_
_atom_site_aniso_label
_atom_site_aniso_U_11
_atom_site_aniso_U_22
_atom_site_aniso_U_33
_atom_site_aniso_U_23
_atom_site_aniso_U_13
_atom_site_aniso_U_12
S1 0.0464(8) 0.0204(6) 0.0412(8) -0.0209(6) -0.0158(6) 0.0076(5)
S2 0.0402(8) 0.0214(6) 0.0414(8) -0.0201(6) -0.0009(6) 0.0005(5)
O1 0.048(2) 0.0166(17) 0.036(2) -0.0143(15) -0.0141(17) 0.0032(15)
O2 0.045(2) 0.0165(17) 0.0346(19) -0.0145(15) -0.0094(16) 0.0029(15)
O3 0.049(2) 0.0217(18) 0.039(2) -0.0200(16) -0.0131(17) 0.0033(16)
O4 0.043(2) 0.0174(17) 0.039(2) -0.0171(15) 0.0035(16) 0.0017(15)
O5 0.044(2) 0.0201(17) 0.038(2) -0.0194(15) -0.0028(17) 0.0039(15)
O6 0.044(2) 0.0220(18) 0.040(2) -0.0222(16) -0.0039(17) 0.0068(15)
N1 0.046(3) 0.0130(19) 0.033(2) -0.0157(17) -0.0129(19) 0.0082(17)
N2 0.038(2) 0.0143(19) 0.035(2) -0.0150(17) -0.0113(19) 0.0072(17)
N3 0.039(2) 0.0144(19) 0.035(2) -0.0148(17) -0.0107(19) 0.0054(17)
N4 0.041(2) 0.017(2) 0.033(2) -0.0156(17) -0.0013(19) -0.0009(17)
N5 0.036(2) 0.016(2) 0.037(2) -0.0171(18) -0.0033(19) 0.0005(17)
N6 0.038(2) 0.0120(18) 0.037(2) -0.0173(17) -0.0052(19) 0.0030(16)
C1 0.039(3) 0.024(3) 0.040(3) -0.020(2) -0.011(2) 0.006(2)
C2 0.033(3) 0.028(3) 0.034(3) -0.014(2) -0.006(2) 0.003(2)
C3 0.037(3) 0.033(3) 0.034(3) -0.016(2) -0.006(2) 0.003(2)
C4 0.041(3) 0.032(3) 0.039(3) -0.020(2) -0.011(2) 0.006(2)
C5 0.034(3) 0.023(3) 0.040(3) -0.019(2) -0.007(2) 0.005(2)
C6 0.034(3) 0.024(3) 0.032(3) -0.014(2) -0.008(2) 0.004(2)
C7 0.045(3) 0.024(3) 0.034(3) -0.008(2) -0.010(2) 0.004(2)
C8 0.048(3) 0.025(3) 0.043(3) -0.012(2) -0.011(3) 0.004(2)
C9 0.047(3) 0.022(3) 0.053(4) -0.010(3) -0.007(3) 0.002(2)
C10 0.052(3) 0.025(3) 0.044(3) -0.020(2) -0.012(3) 0.004(2)
C11 0.037(3) 0.018(2) 0.038(3) -0.019(2) -0.010(2) 0.004(2)
C12 0.031(3) 0.014(2) 0.035(3) -0.012(2) -0.002(2) 0.0014(19)
C13 0.030(3) 0.017(2) 0.037(3) -0.020(2) -0.003(2) 0.0003(19)
C14 0.026(3) 0.023(2) 0.035(3) -0.017(2) -0.002(2) 0.005(2)
C15 0.031(3) 0.025(3) 0.031(3) -0.014(2) 0.001(2) 0.005(2)
C16 0.045(3) 0.024(3) 0.039(3) -0.013(2) -0.008(2) 0.005(2)
C17 0.044(3) 0.026(3) 0.052(4) -0.011(3) -0.007(3) 0.002(2)
C18 0.039(3) 0.032(3) 0.039(3) -0.004(2) -0.002(3) 0.011(2)
C19 0.042(3) 0.041(3) 0.033(3) -0.014(2) -0.009(2) 0.007(3)
C20 0.035(3) 0.032(3) 0.041(3) -0.019(2) -0.010(2) 0.006(2)
C21 0.036(3) 0.026(3) 0.042(3) -0.020(2) -0.008(2) 0.002(2)
C22 0.032(3) 0.028(3) 0.037(3) -0.014(2) -0.004(2) 0.002(2)
C23 0.052(4) 0.034(3) 0.034(3) -0.013(2) 0.001(3) -0.002(3)
C24 0.042(3) 0.041(3) 0.040(3) -0.023(3) -0.005(3) 0.007(3)
C25 0.035(3) 0.029(3) 0.046(3) -0.023(2) -0.008(2) 0.004(2)
C26 0.029(3) 0.025(3) 0.036(3) -0.017(2) -0.005(2) 0.001(2)
C27 0.046(3) 0.026(3) 0.035(3) -0.012(2) -0.004(2) -0.006(2)
C28 0.065(4) 0.023(3) 0.058(4) -0.022(3) -0.011(3) 0.000(3)
C29 0.060(4) 0.044(4) 0.043(3) -0.016(3) -0.004(3) -0.011(3)
C30 0.043(3) 0.035(3) 0.047(3) -0.025(3) -0.005(3) 0.005(2)
C31 0.036(3) 0.021(2) 0.040(3) -0.020(2) -0.001(2) 0.001(2)
C32 0.036(3) 0.020(2) 0.035(3) -0.014(2) -0.009(2) 0.000(2)
C33 0.030(3) 0.022(2) 0.035(3) -0.017(2) -0.008(2) 0.004(2)
C34 0.030(3) 0.024(2) 0.032(3) -0.015(2) -0.010(2) -0.001(2)
C35 0.032(3) 0.022(2) 0.036(3) -0.016(2) -0.009(2) -0.002(2)
C36 0.043(3) 0.024(3) 0.033(3) -0.015(2) -0.009(2) 0.003(2)
C37 0.051(4) 0.027(3) 0.039(3) -0.013(2) -0.012(3) -0.005(2)
C38 0.045(3) 0.032(3) 0.041(3) -0.008(2) -0.012(3) -0.013(2)
C39 0.033(3) 0.050(4) 0.036(3) -0.016(3) -0.003(2) -0.007(3)
C40 0.033(3) 0.035(3) 0.039(3) -0.016(2) -0.006(2) 0.004(2)

loop_
_atom_type_symbol
_atom_type_description
_atom_type_scat_dispersion_real
_atom_type_scat_dispersion_imag
_atom_type_scat_source
C C 0.0033 0.0016 'International Tables Vol C Tables 4.2.6.8 and 6.1.1.4'
H H 0.0000 0.0000 'International Tables Vol C Tables 4.2.6.8 and 6.1.1.4'
N N 0.0061 0.0033 'International Tables Vol C Tables 4.2.6.8 and 6.1.1.4'
O O 0.0106 0.0060 'International Tables Vol C Tables 4.2.6.8 and 6.1.1.4'
S S 0.1246 0.1234 'International Tables Vol C Tables 4.2.6.8 and 6.1.1.4'

loop_
_geom_angle_atom_site_label_1
_geom_angle_atom_site_label_2
_geom_angle_atom_site_label_3
_geom_angle
C6 O1 C11 117.9(4)
C26 O4 C31 117.8(4)
N2 N1 H1 119.9
C12 N1 H1 119.9
C12 N1 N2 120.2(4)
N1 N2 H2 120.6
C13 N2 N1 118.8(4)
C13 N2 H2 120.6
C13 N3 H3 116.7
C14 N3 H3 116.7
C14 N3 C13 126.6(4)
N5 N4 H4A 119.7
C32 N4 H4A 119.7
C32 N4 N5 120.5(4)
N4 N5 H5 120.6
C33 N5 N4 118.8(4)
C33 N5 H5 120.6
C33 N6 H6 117.0
C34 N6 H6 117.0
C34 N6 C33 126.1(4)
C2 C1 H1A 119.4
C6 C1 H1A 119.4
C6 C1 C2 121.1(5)
C1 C2 C7 121.0(5)
C3 C2 C1 118.1(5)
C3 C2 C7 120.9(5)
C2 C3 H3A 119.8
C4 C3 C2 120.5(5)
C4 C3 H3A 119.8
C3 C4 H4 118.8
C5 C4 C3 122.4(5)
C5 C4 H4 118.8
C4 C5 C6 117.3(5)
C4 C5 C10 122.9(5)
C6 C5 C10 119.7(5)
O1 C6 C1 124.5(4)
O1 C6 C5 114.9(4)
C1 C6 C5 120.5(5)
C2 C7 H7 107.6
C2 C7 C8 110.9(4)
C2 C7 C9 112.5(4)
C8 C7 H7 107.6
C8 C7 C9 110.5(5)
C9 C7 H7 107.6
C7 C8 H8A 109.5
C7 C8 H8B 109.5
C7 C8 H8C 109.5
H8A C8 H8B 109.5
H8A C8 H8C 109.5
H8B C8 H8C 109.5
C7 C9 H9A 109.5
C7 C9 H9B 109.5
C7 C9 H9C 109.5
H9A C9 H9B 109.5
H9A C9 H9C 109.5
H9B C9 H9C 109.5
C5 C10 H10A 109.5
C5 C10 H10B 109.5
C5 C10 H10C 109.5
H10A C10 H10B 109.5
H10A C10 H10C 109.5
H10B C10 H10C 109.5
O1 C11 H11A 110.0
O1 C11 H11B 110.0
O1 C11 C12 108.7(4)
H11A C11 H11B 108.3
C12 C11 H11A 110.0
C12 C11 H11B 110.0
O2 C12 N1 122.8(4)
O2 C12 C11 122.5(4)
N1 C12 C11 114.5(4)
N2 C13 S1 123.2(4)
N2 C13 N3 115.8(4)
N3 C13 S1 121.0(3)
O3 C14 N3 121.7(4)
O3 C14 C15 121.1(5)
N3 C14 C15 117.2(4)
C16 C15 C14 123.3(5)
C20 C15 C14 117.7(5)
C20 C15 C16 119.0(5)
C15 C16 H16 120.3
C17 C16 C15 119.5(5)
C17 C16 H16 120.3
C16 C17 H17 119.9
C18 C17 C16 120.2(6)
C18 C17 H17 119.9
C17 C18 H18 119.6
C19 C18 C17 120.9(5)
C19 C18 H18 119.6
C18 C19 H19 120.3
C18 C19 C20 119.5(5)
C20 C19 H19 120.3
C15 C20 H20 119.5
C19 C20 C15 120.9(5)
C19 C20 H20 119.5
C22 C21 H21 119.8
C22 C21 C26 120.3(5)
C26 C21 H21 119.8
C21 C22 C23 119.0(5)
C21 C22 C27 119.3(5)
C23 C22 C27 121.6(5)
C22 C23 H23 120.0
C24 C23 C22 120.0(5)
C24 C23 H23 120.0
C23 C24 H24 119.0
C25 C24 C23 122.1(5)
C25 C24 H24 119.0
C24 C25 C26 117.5(5)
C24 C25 C30 122.6(5)
C26 C25 C30 119.8(5)
O4 C26 C21 123.3(4)
O4 C26 C25 115.5(4)
C25 C26 C21 121.2(5)
C22 C27 H27 107.1
C28 C27 C22 109.9(4)
C28 C27 H27 107.1
C28 C27 C29 111.6(5)
C29 C27 C22 113.8(5)
C29 C27 H27 107.1
C27 C28 H28A 109.5
C27 C28 H28B 109.5
C27 C28 H28C 109.5
H28A C28 H28B 109.5
H28A C28 H28C 109.5
H28B C28 H28C 109.5
C27 C29 H29A 109.5
C27 C29 H29B 109.5
C27 C29 H29C 109.5
H29A C29 H29B 109.5
H29A C29 H29C 109.5
H29B C29 H29C 109.5
C25 C30 H30A 109.5
C25 C30 H30B 109.5
C25 C30 H30C 109.5
H30A C30 H30B 109.5
H30A C30 H30C 109.5
H30B C30 H30C 109.5
O4 C31 H31A 110.0
O4 C31 H31B 110.0
O4 C31 C32 108.4(4)
H31A C31 H31B 108.4
C32 C31 H31A 110.0
C32 C31 H31B 110.0
O5 C32 N4 123.0(5)
O5 C32 C31 121.7(4)
N4 C32 C31 115.3(4)
N5 C33 S2 122.8(4)
N5 C33 N6 116.3(4)
N6 C33 S2 120.8(4)
O6 C34 N6 121.6(4)
O6 C34 C35 121.1(5)
N6 C34 C35 117.2(4)
C36 C35 C34 123.6(5)
C36 C35 C40 118.8(5)
C40 C35 C34 117.4(5)
C35 C36 H36 120.0
C37 C36 C35 120.0(5)
C37 C36 H36 120.0
C36 C37 H37 119.7
C38 C37 C36 120.6(6)
C38 C37 H37 119.7
C37 C38 H38 119.9
C37 C38 C39 120.1(5)
C39 C38 H38 119.9
C38 C39 H39 120.2
C40 C39 C38 119.6(5)
C40 C39 H39 120.2
C35 C40 H40 119.6
C39 C40 C35 120.9(5)
C39 C40 H40 119.6

loop_
_geom_bond_atom_site_label_1
_geom_bond_atom_site_label_2
_geom_bond_distance
S1 C13 1.663(5)
S2 C33 1.670(5)
O1 C6 1.372(6)
O1 C11 1.432(6)
O2 C12 1.230(6)
O3 C14 1.229(6)
O4 C26 1.357(6)
O4 C31 1.438(6)
O5 C32 1.234(6)
O6 C34 1.233(6)
N1 H1 0.8600
N1 N2 1.379(6)
N1 C12 1.331(6)
N2 H2 0.8600
N2 C13 1.331(6)
N3 H3 0.8600
N3 C13 1.396(6)
N3 C14 1.373(6)
N4 H4A 0.8600
N4 N5 1.371(6)
N4 C32 1.332(6)
N5 H5 0.8600
N5 C33 1.330(6)
N6 H6 0.8600
N6 C33 1.382(6)
N6 C34 1.380(6)
C1 H1A 0.9300
C1 C2 1.393(7)
C1 C6 1.376(7)
C2 C3 1.388(7)
C2 C7 1.512(7)
C3 H3A 0.9300
C3 C4 1.380(8)
C4 H4 0.9300
C4 C5 1.368(7)
C5 C6 1.417(7)
C5 C10 1.503(7)
C7 H7 0.9800
C7 C8 1.519(8)
C7 C9 1.534(8)
C8 H8A 0.9600
C8 H8B 0.9600
C8 H8C 0.9600
C9 H9A 0.9600
C9 H9B 0.9600
C9 H9C 0.9600
C10 H10A 0.9600
C10 H10B 0.9600
C10 H10C 0.9600
C11 H11A 0.9700
C11 H11B 0.9700
C11 C12 1.509(7)
C14 C15 1.491(7)
C15 C16 1.400(7)
C15 C20 1.393(7)
C16 H16 0.9300
C16 C17 1.384(8)
C17 H17 0.9300
C17 C18 1.378(9)
C18 H18 0.9300
C18 C19 1.372(8)
C19 H19 0.9300
C19 C20 1.375(8)
C20 H20 0.9300
C21 H21 0.9300
C21 C22 1.371(7)
C21 C26 1.408(7)
C22 C23 1.394(8)
C22 C27 1.524(7)
C23 H23 0.9300
C23 C24 1.392(8)
C24 H24 0.9300
C24 C25 1.376(8)
C25 C26 1.390(7)
C25 C30 1.503(7)
C27 H27 0.9800
C27 C28 1.509(9)
C27 C29 1.516(8)
C28 H28A 0.9600
C28 H28B 0.9600
C28 H28C 0.9600
C29 H29A 0.9600
C29 H29B 0.9600
C29 H29C 0.9600
C30 H30A 0.9600
C30 H30B 0.9600
C30 H30C 0.9600
C31 H31A 0.9700
C31 H31B 0.9700
C31 C32 1.493(7)
C34 C35 1.486(7)
C35 C36 1.392(7)
C35 C40 1.397(7)
C36 H36 0.9300
C36 C37 1.381(7)
C37 H37 0.9300
C37 C38 1.369(9)
C38 H38 0.9300
C38 C39 1.395(9)
C39 H39 0.9300
C39 C40 1.369(8)
C40 H40 0.9300

loop_
_geom_torsion_atom_site_label_1
_geom_torsion_atom_site_label_2
_geom_torsion_atom_site_label_3
_geom_torsion_atom_site_label_4
_geom_torsion
O1 C11 C12 O2 170.8(4)
O1 C11 C12 N1 -12.7(6)
O3 C14 C15 C16 -165.8(5)
O3 C14 C15 C20 13.0(7)
O4 C31 C32 O5 172.7(5)
O4 C31 C32 N4 -9.1(6)
O6 C34 C35 C36 -163.7(5)
O6 C34 C35 C40 13.3(7)
N1 N2 C13 S1 -0.8(6)
N1 N2 C13 N3 179.3(4)
N2 N1 C12 O2 -5.8(7)
N2 N1 C12 C11 177.7(4)
N3 C14 C15 C16 13.3(7)
N3 C14 C15 C20 -167.8(4)
N4 N5 C33 S2 -0.7(7)
N4 N5 C33 N6 179.4(4)
N5 N4 C32 O5 -5.8(8)
N5 N4 C32 C31 176.1(4)
N6 C34 C35 C36 16.7(7)
N6 C34 C35 C40 -166.3(4)
C1 C2 C3 C4 -0.2(8)
C1 C2 C7 C8 60.6(7)
C1 C2 C7 C9 -63.7(7)
C2 C1 C6 O1 -179.8(5)
C2 C1 C6 C5 2.7(8)
C2 C3 C4 C5 0.7(8)
C3 C2 C7 C8 -117.0(6)
C3 C2 C7 C9 118.7(6)
C3 C4 C5 C6 0.4(8)
C3 C4 C5 C10 179.1(5)
C4 C5 C6 O1 -179.8(5)
C4 C5 C6 C1 -2.1(8)
C6 O1 C11 C12 155.1(4)
C6 C1 C2 C3 -1.5(8)
C6 C1 C2 C7 -179.1(5)
C7 C2 C3 C4 177.4(5)
C10 C5 C6 O1 1.5(7)
C10 C5 C6 C1 179.2(5)
C11 O1 C6 C1 19.2(7)
C11 O1 C6 C5 -163.2(4)
C12 N1 N2 C13 -163.9(4)
C13 N3 C14 O3 2.6(8)
C13 N3 C14 C15 -176.5(4)
C14 N3 C13 S1 176.3(4)
C14 N3 C13 N2 -3.7(7)
C14 C15 C16 C17 177.7(5)
C14 C15 C20 C19 -177.2(5)
C15 C16 C17 C18 0.1(9)
C16 C15 C20 C19 1.7(8)
C16 C17 C18 C19 0.5(9)
C17 C18 C19 C20 0.1(9)
C18 C19 C20 C15 -1.1(8)
C20 C15 C16 C17 -1.1(8)
C21 C22 C23 C24 0.4(9)
C21 C22 C27 C28 -85.8(6)
C21 C22 C27 C29 148.3(5)
C22 C21 C26 O4 178.5(5)
C22 C21 C26 C25 0.3(8)
C22 C23 C24 C25 -1.1(9)
C23 C22 C27 C28 91.7(6)
C23 C22 C27 C29 -34.2(8)
C23 C24 C25 C26 1.3(8)
C23 C24 C25 C30 179.0(5)
C24 C25 C26 O4 -179.2(5)
C24 C25 C26 C21 -0.9(8)
C26 O4 C31 C32 155.8(4)
C26 C21 C22 C23 -0.1(8)
C26 C21 C22 C27 177.4(5)
C27 C22 C23 C24 -177.0(5)
C30 C25 C26 O4 3.0(7)
C30 C25 C26 C21 -178.7(5)
C31 O4 C26 C21 19.8(7)
C31 O4 C26 C25 -161.9(5)
C32 N4 N5 C33 -167.6(5)
C33 N6 C34 O6 4.4(8)
C33 N6 C34 C35 -176.0(4)
C34 N6 C33 S2 176.0(4)
C34 N6 C33 N5 -4.0(7)
C34 C35 C36 C37 176.3(5)
C34 C35 C40 C39 -177.0(5)
C35 C36 C37 C38 0.9(8)
C36 C35 C40 C39 0.2(8)
C36 C37 C38 C39 -0.7(8)
C37 C38 C39 C40 0.2(8)
C38 C39 C40 C35 0.0(8)
C40 C35 C36 C37 -0.7(7)

loop_
_twin_individual_id
_twin_individual_mass_fraction_refined
1 0.47(5)
2 0.53(5)
